data_2222166
loop_
_publ_author_name
'Gowda, B. Thimme'
'Foro, Sabine'
'Fuess, Hartmut'

_publ_section_title
;
 Sodium <i>N</i>-chloro-2-methylbenzenesulfonamidate sesquihydrate
;
_journal_coeditor_code TK2451
_journal_issue 6
_journal_name_full 'Acta Crystallographica Section E'
_journal_page_first m700
_journal_paper_doi 10.1107/S1600536809019989
_journal_volume 65
_journal_year 2009
_chemical_formula_iupac 'Na +, C7 H7 Cl1 N1 O2 S1 -, 1.5H2 O1'
_chemical_formula_moiety 'Na +, C7 H7 Cl1 N1 O2 S1 -, 1.5(H2 O1)'
_chemical_formula_sum 'C7 H10 Cl N Na O3.5 S'
_chemical_formula_weight 254.66
_chemical_name_systematic
;
Sodium <i>N</i>-chloro-2-methylbenzenesulfonamidate sesquihydrate
;
_space_group_IT_number 5
_symmetry_cell_setting monoclinic
_symmetry_space_group_name_Hall 'C 2y'
_symmetry_space_group_name_H-M 'C 1 2 1'
_atom_sites_solution_hydrogens geom
_atom_sites_solution_primary direct
_atom_sites_solution_secondary difmap
_audit_creation_method SHELXL-97
_cell_angle_alpha 90
_cell_angle_beta 100.350(7)
_cell_angle_gamma 90
_cell_formula_units_Z 4
_cell_length_a 11.0110(10)
_cell_length_b 6.6434(6)
_cell_length_c 14.4470(10)
_cell_measurement_reflns_used 3049
_cell_measurement_temperature 299(2)
_cell_measurement_theta_max 27.5
_cell_measurement_theta_min 2.6
_cell_volume 1039.61(15)
_computing_cell_refinement
;
CrysAlis RED (Oxford Diffraction, 2007)
;
_computing_data_collection
;
CrysAlis CCD (Oxford Diffraction, 2004)
;
_computing_data_reduction
;
CrysAlis RED (Oxford Diffraction, 2007)
;
_computing_molecular_graphics 'PLATON (Spek, 2009)'
_computing_publication_material 'SHELXL97 (Sheldrick, 2008)'
_computing_structure_refinement 'SHELXL97 (Sheldrick, 2008)'
_computing_structure_solution 'SHELXS97 (Sheldrick, 2008)'
_diffrn_ambient_temperature 299(2)
_diffrn_measured_fraction_theta_full 0.989
_diffrn_measured_fraction_theta_max 0.989
_diffrn_measurement_device_type
;
Oxford Diffraction Xcalibur diffractometer
with a Sapphire CCD detector
;
_diffrn_measurement_method
;
Rotation method data acquisition using \w and \f
;
_diffrn_radiation_monochromator graphite
_diffrn_radiation_source 'fine-focus sealed tube'
_diffrn_radiation_type MoK\a
_diffrn_radiation_wavelength 0.71073
_diffrn_reflns_av_R_equivalents 0.018
_diffrn_reflns_av_sigmaI/netI 0.015
_diffrn_reflns_limit_h_max 12
_diffrn_reflns_limit_h_min -13
_diffrn_reflns_limit_k_max 8
_diffrn_reflns_limit_k_min -7
_diffrn_reflns_limit_l_max 17
_diffrn_reflns_limit_l_min -16
_diffrn_reflns_number 3268
_diffrn_reflns_theta_full 25.3
_diffrn_reflns_theta_max 25.3
_diffrn_reflns_theta_min 2.9
_diffrn_standards_decay_% 0
_exptl_absorpt_coefficient_mu 0.595
_exptl_absorpt_correction_T_max 0.954
_exptl_absorpt_correction_T_min 0.776
_exptl_absorpt_correction_type multi-scan
_exptl_absorpt_process_details '(CrysAlis RED; Oxford Diffraction, 2007)'
_exptl_crystal_colour colourless
_exptl_crystal_density_diffrn 1.627
_exptl_crystal_density_method 'not measured'
_exptl_crystal_description plate
_exptl_crystal_F_000 524
_exptl_crystal_size_max 0.45
_exptl_crystal_size_mid 0.32
_exptl_crystal_size_min 0.08
_refine_diff_density_max 0.25
_refine_diff_density_min -0.16
_refine_ls_abs_structure_details 'Flack (1983), 617 Friedel pairs'
_refine_ls_abs_structure_Flack 0.02(6)
_refine_ls_extinction_method none
_refine_ls_goodness_of_fit_ref 1.02
_refine_ls_hydrogen_treatment mixed
_refine_ls_matrix_type full
_refine_ls_number_parameters 142
_refine_ls_number_reflns 1657
_refine_ls_number_restraints 1
_refine_ls_restrained_S_all 1.02
_refine_ls_R_factor_all 0.023
_refine_ls_R_factor_gt 0.023
_refine_ls_shift/su_max 0.017
_refine_ls_shift/su_mean 0.003
_refine_ls_structure_factor_coef Fsqd
_refine_ls_weighting_details 'calc w=1/[\s^2^(Fo^2^)+(0.041P)^2^+0.5427P] where P=(Fo^2^+2Fc^2^)/3'
_refine_ls_weighting_scheme calc
_refine_ls_wR_factor_gt 0.060
_refine_ls_wR_factor_ref 0.061
_reflns_number_gt 1613
_reflns_number_total 1657
_reflns_threshold_expression I>2\s(I)
_cod_data_source_file tk2451.cif
_cod_data_source_block I
_cod_depositor_comments
;

2017-05-23
Z value and formula fixed to values more according to usual
chemical conventions.                 miguel
;
_cod_original_formula_sum 'C14 H20 Cl2 N2 Na2 O7 S2'
_cod_original_formula_weight 509.32
_cod_original_formula_units_Z 2
_cod_original_sg_symbol_H-M 'C 2'
_cod_database_code 2222166
_cod_database_fobs_code 2222166

loop_
_symmetry_equiv_pos_as_xyz
'x, y, z'
'-x, y, -z'
'x+1/2, y+1/2, z'
'-x+1/2, y+1/2, -z'

loop_
_atom_site_type_symbol
_atom_site_label
_atom_site_fract_x
_atom_site_fract_y
_atom_site_fract_z
_atom_site_U_iso_or_equiv
_atom_site_adp_type
_atom_site_calc_flag
_atom_site_refinement_flags
_atom_site_occupancy
_atom_site_disorder_assembly
_atom_site_disorder_group
Cl Cl1 0.38269(5) 0.04628(9) 0.25363(4) 0.03904(16) Uani d . 1 . .
S S1 0.36260(4) 0.41295(8) 0.33507(3) 0.02316(13) Uani d . 1 . .
Na Na1 0.14461(8) 0.19582(15) 0.47389(6) 0.0333(2) Uani d . 1 . .
O O1 0.24978(13) 0.3583(3) 0.36677(10) 0.0367(4) Uani d . 1 . .
O O2 0.43766(13) 0.5621(3) 0.39333(10) 0.0320(4) Uani d . 1 . .
O O3 0.29326(15) 0.3727(3) 0.59025(12) 0.0365(4) Uani d . 1 . .
H H31 0.258(3) 0.402(5) 0.6345(18) 0.044 Uiso d . 1 . .
H H32 0.354(3) 0.324(5) 0.615(2) 0.044 Uiso d . 1 . .
O O4 0.0000 0.4675(4) 0.5000 0.0358(6) Uani d S 1 . .
H H41 -0.015(3) 0.534(5) 0.4534(18) 0.043 Uiso d . 1 . .
N N1 0.45553(16) 0.2319(3) 0.32989(12) 0.0286(4) Uani d . 1 . .
C C1 0.31412(18) 0.5172(3) 0.22046(13) 0.0254(4) Uani d . 1 . .
C C2 0.3987(2) 0.5799(4) 0.16471(15) 0.0310(5) Uani d . 1 . .
C C3 0.3489(3) 0.6595(4) 0.07650(16) 0.0442(6) Uani d . 1 . .
H H3 0.4026 0.7045 0.0380 0.053 Uiso calc R 1 . .
C C4 0.2246(3) 0.6740(5) 0.04438(17) 0.0533(7) Uani d . 1 . .
H H4 0.1954 0.7255 -0.0153 0.064 Uiso calc R 1 . .
C C5 0.1428(3) 0.6125(5) 0.10021(19) 0.0503(7) Uani d . 1 . .
H H5 0.0582 0.6233 0.0788 0.060 Uiso calc R 1 . .
C C6 0.1876(2) 0.5343(4) 0.18857(16) 0.0367(5) Uani d . 1 . .
H H6 0.1328 0.4930 0.2268 0.044 Uiso calc R 1 . .
C C7 0.5365(2) 0.5657(5) 0.19499(17) 0.0410(6) Uani d . 1 . .
H H7A 0.5600 0.4270 0.2040 0.049 Uiso calc R 1 . .
H H7B 0.5610 0.6378 0.2529 0.049 Uiso calc R 1 . .
H H7C 0.5763 0.6233 0.1473 0.049 Uiso calc R 1 . .

loop_
_atom_site_aniso_label
_atom_site_aniso_U_11
_atom_site_aniso_U_22
_atom_site_aniso_U_33
_atom_site_aniso_U_12
_atom_site_aniso_U_13
_atom_site_aniso_U_23
Cl1 0.0411(3) 0.0278(3) 0.0496(3) -0.0037(2) 0.0118(2) -0.0106(3)
S1 0.0232(2) 0.0237(3) 0.0231(2) -0.0006(2) 0.00549(16) -0.0007(2)
Na1 0.0316(5) 0.0327(5) 0.0374(4) -0.0053(4) 0.0114(4) -0.0002(4)
O1 0.0316(8) 0.0456(12) 0.0360(8) -0.0025(7) 0.0143(6) 0.0047(7)
O2 0.0343(8) 0.0302(10) 0.0305(7) -0.0028(7) 0.0034(6) -0.0084(6)
O3 0.0270(8) 0.0421(12) 0.0396(8) 0.0008(7) 0.0040(6) -0.0010(7)
O4 0.0457(14) 0.0257(14) 0.0342(11) 0.000 0.0025(10) 0.000
N1 0.0262(9) 0.0240(11) 0.0342(9) -0.0005(7) 0.0016(7) -0.0019(7)
C1 0.0296(10) 0.0206(12) 0.0250(9) -0.0003(9) 0.0024(7) -0.0009(8)
C2 0.0383(12) 0.0250(14) 0.0306(10) -0.0045(9) 0.0091(8) -0.0017(9)
C3 0.0646(17) 0.0364(17) 0.0332(11) -0.0040(13) 0.0132(11) 0.0056(11)
C4 0.076(2) 0.0450(18) 0.0334(12) 0.0053(15) -0.0048(13) 0.0079(12)
C5 0.0449(15) 0.0508(18) 0.0478(14) 0.0069(12) -0.0115(11) -0.0001(12)
C6 0.0319(11) 0.0337(14) 0.0432(11) 0.0019(10) 0.0033(9) 0.0007(11)
C7 0.0357(12) 0.0449(17) 0.0457(12) -0.0071(11) 0.0163(10) 0.0029(12)

loop_
_atom_type_symbol
_atom_type_description
_atom_type_scat_dispersion_real
_atom_type_scat_dispersion_imag
_atom_type_scat_source
C C 0.0033 0.0016 'International Tables Vol C Tables 4.2.6.8 and 6.1.1.4'
H H 0.0000 0.0000 'International Tables Vol C Tables 4.2.6.8 and 6.1.1.4'
Cl Cl 0.1484 0.1585 'International Tables Vol C Tables 4.2.6.8 and 6.1.1.4'
N N 0.0061 0.0033 'International Tables Vol C Tables 4.2.6.8 and 6.1.1.4'
Na Na 0.0362 0.0249 'International Tables Vol C Tables 4.2.6.8 and 6.1.1.4'
O O 0.0106 0.0060 'International Tables Vol C Tables 4.2.6.8 and 6.1.1.4'
S S 0.1246 0.1234 'International Tables Vol C Tables 4.2.6.8 and 6.1.1.4'

loop_
_geom_angle_atom_site_label_1
_geom_angle_atom_site_label_2
_geom_angle_atom_site_label_3
_geom_angle_site_symmetry_1
_geom_angle_site_symmetry_3
_geom_angle
_geom_angle_publ_flag
O1 S1 O2 . . 114.72(9) ?
O1 S1 N1 . . 114.96(10) ?
O2 S1 N1 . . 103.80(9) ?
O1 S1 C1 . . 105.10(9) ?
O2 S1 C1 . . 108.43(10) ?
N1 S1 C1 . . 109.72(9) ?
O1 S1 Na1 . 4_556 74.39(7) ?
N1 S1 Na1 . 4_556 125.01(7) ?
C1 S1 Na1 . 4_556 119.92(8) ?
O1 Na1 O3 . . 83.29(6) ?
O1 Na1 O2 . 4_546 169.34(7) ?
O3 Na1 O2 . 4_546 86.05(6) ?
O1 Na1 O4 . . 99.86(6) ?
O3 Na1 O4 . . 85.06(6) ?
O2 Na1 O4 4_546 . 78.79(5) ?
O1 Na1 O3 . 4_546 87.14(7) ?
O3 Na1 O3 . 4_546 118.69(5) ?
O2 Na1 O3 4_546 4_546 98.34(7) ?
O4 Na1 O3 . 4_546 156.00(6) ?
O1 Na1 O2 . 3_445 111.58(6) ?
O3 Na1 O2 . 3_445 158.28(7) ?
O2 Na1 O2 4_546 3_445 78.57(6) ?
O4 Na1 O2 . 3_445 77.02(5) ?
O3 Na1 O2 4_546 3_445 79.06(6) ?
O1 Na1 S1 . 4_546 152.30(5) ?
O3 Na1 S1 . 4_546 79.28(5) ?
O2 Na1 S1 4_546 4_546 22.83(4) ?
O4 Na1 S1 . 4_546 99.90(4) ?
O3 Na1 S1 4_546 4_546 82.61(5) ?
O2 Na1 S1 3_445 4_546 91.68(5) ?
O1 Na1 Na1 . 2_556 137.40(5) ?
O3 Na1 Na1 . 2_556 112.82(5) ?
O2 Na1 Na1 4_546 2_556 47.85(4) ?
O4 Na1 Na1 . 2_556 46.69(4) ?
O3 Na1 Na1 4_546 2_556 114.48(5) ?
O2 Na1 Na1 3_445 2_556 45.53(4) ?
S1 Na1 Na1 4_546 2_556 69.87(2) ?
O1 Na1 Na1 . 4_556 54.03(5) ?
O3 Na1 Na1 . 4_556 34.99(5) ?
O2 Na1 Na1 4_546 4_556 115.82(6) ?
O4 Na1 Na1 . 4_556 74.73(4) ?
O3 Na1 Na1 4_546 4_556 126.33(6) ?
O2 Na1 Na1 3_445 4_556 144.54(5) ?
S1 Na1 Na1 4_546 4_556 113.86(3) ?
Na1 Na1 Na1 2_556 4_556 119.16(2) ?
O1 Na1 Na1 . 4_546 99.54(6) ?
O3 Na1 Na1 . 4_546 88.59(6) ?
O2 Na1 Na1 4_546 4_546 80.53(5) ?
O4 Na1 Na1 . 4_546 158.72(5) ?
O3 Na1 Na1 4_546 4_546 34.12(4) ?
O2 Na1 Na1 3_445 4_546 103.70(5) ?
S1 Na1 Na1 4_546 4_546 58.91(2) ?
Na1 Na1 Na1 2_556 4_546 119.16(2) ?
Na1 Na1 Na1 4_556 4_546 110.42(4) ?
S1 O1 Na1 . . 151.10(10) ?
S1 O2 Na1 . 4_556 116.81(8) ?
S1 O2 Na1 . 3 151.20(10) ?
Na1 O2 Na1 4_556 3 86.63(5) ?
Na1 O3 Na1 . 4_556 110.90(7) ?
Na1 O3 H31 . . 107(2) ?
Na1 O3 H31 4_556 . 107(2) ?
Na1 O3 H32 . . 123(2) ?
Na1 O3 H32 4_556 . 105(2) ?
H31 O3 H32 . . 103(3) ?
Na1 O4 Na1 2_556 . 86.61(9) ?
Na1 O4 H41 2_556 . 119(2) ?
Na1 O4 H41 . . 108(2) ?
S1 N1 Cl1 . . 109.69(10) ?
C6 C1 C2 . . 121.0(2) ?
C6 C1 S1 . . 116.98(16) ?
C2 C1 S1 . . 122.02(15) ?
C3 C2 C1 . . 116.5(2) ?
C3 C2 C7 . . 119.9(2) ?
C1 C2 C7 . . 123.7(2) ?
C4 C3 C2 . . 122.7(2) ?
C4 C3 H3 . . 118.6 ?
C2 C3 H3 . . 118.6 ?
C3 C4 C5 . . 120.1(2) ?
C3 C4 H4 . . 119.9 ?
C5 C4 H4 . . 119.9 ?
C4 C5 C6 . . 119.3(2) ?
C4 C5 H5 . . 120.3 ?
C6 C5 H5 . . 120.3 ?
C5 C6 C1 . . 120.4(2) ?
C5 C6 H6 . . 119.8 ?
C1 C6 H6 . . 119.8 ?
C2 C7 H7A . . 109.5 ?
C2 C7 H7B . . 109.5 ?
H7A C7 H7B . . 109.5 ?
C2 C7 H7C . . 109.5 ?
H7A C7 H7C . . 109.5 ?
H7B C7 H7C . . 109.5 ?

loop_
_geom_bond_atom_site_label_1
_geom_bond_atom_site_label_2
_geom_bond_site_symmetry_2
_geom_bond_distance
_geom_bond_publ_flag
Cl1 N1 . 1.7491(19) ?
S1 O1 . 1.4454(15) ?
S1 O2 . 1.4571(16) ?
S1 N1 . 1.5898(19) ?
S1 C1 . 1.785(2) ?
S1 Na1 4_556 3.3517(10) ?
Na1 O1 . 2.3549(17) ?
Na1 O3 . 2.4283(18) ?
Na1 O2 4_546 2.4319(16) ?
Na1 O4 . 2.480(2) ?
Na1 O3 4_546 2.483(2) ?
Na1 O2 3_445 2.5266(16) ?
Na1 S1 4_546 3.3517(10) ?
Na1 Na1 2_556 3.4021(16) ?
Na1 Na1 4_556 4.0447(10) ?
Na1 Na1 4_546 4.0447(10) ?
O2 Na1 4_556 2.4319(16) ?
O2 Na1 3 2.5266(16) ?
O3 Na1 4_556 2.483(2) ?
O3 H31 . 0.83(3) ?
O3 H32 . 0.77(3) ?
O4 Na1 2_556 2.480(2) ?
O4 H41 . 0.80(3) ?
C1 C6 . 1.391(3) ?
C1 C2 . 1.399(3) ?
C2 C3 . 1.397(3) ?
C2 C7 . 1.505(3) ?
C3 C4 . 1.367(4) ?
C3 H3 . 0.9300 ?
C4 C5 . 1.375(4) ?
C4 H4 . 0.9300 ?
C5 C6 . 1.384(4) ?
C5 H5 . 0.9300 ?
C6 H6 . 0.9300 ?
C7 H7A . 0.9600 ?
C7 H7B . 0.9600 ?
C7 H7C . 0.9600 ?

loop_
_geom_hbond_atom_site_label_D
_geom_hbond_atom_site_label_H
_geom_hbond_atom_site_label_A
_geom_hbond_site_symmetry_A
_geom_hbond_distance_DH
_geom_hbond_distance_HA
_geom_hbond_distance_DA
_geom_hbond_angle_DHA
O3 H31 Cl1 4_556 0.83(3) 2.62(3) 3.4266(19) 167(3)
O3 H32 N1 2_656 0.77(3) 2.19(3) 2.951(3) 168(3)
O4 H41 N1 3_455 0.80(3) 2.19(3) 2.989(2) 176(3)

loop_
_geom_torsion_atom_site_label_1
_geom_torsion_atom_site_label_2
_geom_torsion_atom_site_label_3
_geom_torsion_atom_site_label_4
_geom_torsion_site_symmetry_1
_geom_torsion_site_symmetry_2
_geom_torsion_site_symmetry_3
_geom_torsion_site_symmetry_4
_geom_torsion
_geom_torsion_publ_flag
O2 S1 O1 Na1 . . . . -71.5(3) ?
N1 S1 O1 Na1 . . . . 48.8(2) ?
C1 S1 O1 Na1 . . . . 169.5(2) ?
Na1 S1 O1 Na1 4_556 . . . -73.0(2) ?
O3 Na1 O1 S1 . . . . 49.7(2) ?
O2 Na1 O1 S1 4_546 . . . 51.7(5) ?
O4 Na1 O1 S1 . . . . 133.4(2) ?
O3 Na1 O1 S1 4_546 . . . -69.7(2) ?
O2 Na1 O1 S1 3_445 . . . -146.7(2) ?
S1 Na1 O1 S1 4_546 . . . -1.5(3) ?
Na1 Na1 O1 S1 2_556 . . . 166.35(18) ?
Na1 Na1 O1 S1 4_556 . . . 70.6(2) ?
Na1 Na1 O1 S1 4_546 . . . -37.8(2) ?
O1 S1 O2 Na1 . . . 4_556 -2.28(14) ?
N1 S1 O2 Na1 . . . 4_556 -128.55(10) ?
C1 S1 O2 Na1 . . . 4_556 114.82(10) ?
O1 S1 O2 Na1 . . . 3 139.18(19) ?
N1 S1 O2 Na1 . . . 3 12.9(2) ?
C1 S1 O2 Na1 . . . 3 -103.7(2) ?
Na1 S1 O2 Na1 4_556 . . 3 141.5(3) ?
O1 Na1 O3 Na1 . . . 4_556 30.30(8) ?
O2 Na1 O3 Na1 4_546 . . 4_556 -149.33(8) ?
O4 Na1 O3 Na1 . . . 4_556 -70.26(7) ?
O3 Na1 O3 Na1 4_546 . . 4_556 113.32(11) ?
O2 Na1 O3 Na1 3_445 . . 4_556 -104.58(18) ?
S1 Na1 O3 Na1 4_546 . . 4_556 -171.33(7) ?
Na1 Na1 O3 Na1 2_556 . . 4_556 -108.70(6) ?
Na1 Na1 O3 Na1 4_546 . . 4_556 130.07(7) ?
O1 Na1 O4 Na1 . . . 2_556 149.64(6) ?
O3 Na1 O4 Na1 . . . 2_556 -128.06(5) ?
O2 Na1 O4 Na1 4_546 . . 2_556 -41.12(4) ?
O3 Na1 O4 Na1 4_546 . . 2_556 44.21(14) ?
O2 Na1 O4 Na1 3_445 . . 2_556 39.58(4) ?
S1 Na1 O4 Na1 4_546 . . 2_556 -49.86(2) ?
Na1 Na1 O4 Na1 4_556 . . 2_556 -162.08(4) ?
Na1 Na1 O4 Na1 4_546 . . 2_556 -54.89(12) ?
O1 S1 N1 Cl1 . . . . 58.78(12) ?
O2 S1 N1 Cl1 . . . . -175.11(9) ?
C1 S1 N1 Cl1 . . . . -59.39(13) ?
Na1 S1 N1 Cl1 4_556 . . . 146.70(6) ?
O1 S1 C1 C6 . . . . 3.1(2) ?
O2 S1 C1 C6 . . . . -119.99(19) ?
N1 S1 C1 C6 . . . . 127.3(2) ?
Na1 S1 C1 C6 4_556 . . . -77.3(2) ?
O1 S1 C1 C2 . . . . -177.07(18) ?
O2 S1 C1 C2 . . . . 59.8(2) ?
N1 S1 C1 C2 . . . . -52.9(2) ?
Na1 S1 C1 C2 4_556 . . . 102.50(18) ?
C6 C1 C2 C3 . . . . 0.0(3) ?
S1 C1 C2 C3 . . . . -179.79(19) ?
C6 C1 C2 C7 . . . . 179.9(2) ?
S1 C1 C2 C7 . . . . 0.2(3) ?
C1 C2 C3 C4 . . . . -0.9(4) ?
C7 C2 C3 C4 . . . . 179.1(3) ?
C2 C3 C4 C5 . . . . 1.3(5) ?
C3 C4 C5 C6 . . . . -0.6(5) ?
C4 C5 C6 C1 . . . . -0.3(5) ?
C2 C1 C6 C5 . . . . 0.6(4) ?
S1 C1 C6 C5 . . . . -179.6(2) ?
